data_9004627
loop_
_publ_author_name
'Mitchell, R. H.'
'Burns, P. C.'

_publ_section_title
;
 The structure of fedorite: A re-appraisal
;
_journal_name_full 'The Canadian Mineralogist'
_journal_page_first 769
_journal_page_last 777
_journal_paper_doi 10.2113/gscanmin.39.3.769
_journal_volume 39
_journal_year 2001
_chemical_compound_source 'Little Murun complex, Sakha, Russia'
_chemical_formula_sum 'Ca4.49 F2 H10 K0.78 Na3.79 O41.46 Si16'
_chemical_name_mineral Fedorite
_space_group_IT_number 2
_symmetry_space_group_name_Hall '-P 1'
_symmetry_space_group_name_H-M 'P -1'
_cell_angle_alpha 102.427
_cell_angle_beta 96.247
_cell_angle_gamma 119.894
_cell_formula_units_Z 1
_cell_length_a 9.6450
_cell_length_b 9.6498
_cell_length_c 12.6165
_cell_volume 961.241
_database_code_amcsd 0005720
_exptl_crystal_density_diffrn 2.519
_cod_original_formula_sum 'Ca4.49 Na3.79 Si16 O41.46 F2 K.78 H10'
_cod_database_code 9004627

loop_
_space_group_symop_operation_xyz
x,y,z
-x,-y,-z

loop_
_atom_site_label
_atom_site_fract_x
_atom_site_fract_y
_atom_site_fract_z
_atom_site_occupancy
_atom_site_U_iso_or_equiv
_atom_site_type_symbol
_atom_site_attached_hydrogens
Ca1 0.00000 0.00000 -0.50000 0.23000 0.01500 Ca 0
Na1 0.00000 0.00000 -0.50000 0.77000 0.01500 Na 0
Ca2 0.42200 0.28430 -0.49040 0.57000 0.01300 Ca 0
Na2 0.42200 0.28430 -0.49040 0.43000 0.01300 Na 0
Ca3 0.71140 0.14780 -0.49960 0.82000 0.01170 Ca 0
Na3 0.71140 0.14780 -0.49960 0.18000 0.01170 Na 0
Ca4 0.14900 -0.56650 -0.48410 0.74000 0.01260 Ca 0
Na4 0.14900 -0.56650 -0.48410 0.26000 0.01260 Na 0
Si1 0.28470 -0.39710 -0.13050 1.00000 0.01020 Si 0
Si2 0.13900 -0.25730 -0.27040 1.00000 0.01010 Si 0
Si3 0.76810 0.49690 -0.27330 1.00000 0.01070 Si 0
Si4 0.26330 0.10900 -0.27110 1.00000 0.01140 Si 0
Si5 0.02020 0.24180 -0.26780 1.00000 0.01060 Si 0
Si6 0.39070 -0.26290 -0.86280 1.00000 0.00970 Si 0
Si7 0.65200 -0.00400 -0.27100 1.00000 0.01040 Si 0
Si8 0.52850 -0.37240 -0.26770 1.00000 0.01090 Si 0
O1 0.70260 0.38560 -0.40110 1.00000 0.01930 O 0
O2 0.13100 -0.32950 -0.39840 1.00000 0.01820 O 0
O3 0.27880 0.08290 -0.39610 1.00000 0.02190 O 0
O4 0.42090 -0.47240 -0.39240 1.00000 0.02870 O 0
O5 -0.01490 -0.75270 -0.39170 1.00000 0.02520 O 0
O6 0.57120 -0.04340 -0.39860 1.00000 0.01910 O 0
O7 0.85230 0.12150 -0.23370 1.00000 0.01560 O 0
O8 0.67630 0.59570 -0.23790 1.00000 0.01790 O 0
O9 0.19320 -0.06200 -0.23490 1.00000 0.01490 O 0
O10 0.62400 -0.17040 -0.24180 1.00000 0.01860 O 0
O11 0.43740 0.25030 -0.17790 1.00000 0.01530 O 0
O12 0.58250 0.07960 -0.18320 1.00000 0.01460 O 0
O13 0.42690 -0.41760 -0.17290 1.00000 0.02020 O 0
O14 0.26620 -0.26660 -0.18170 1.00000 0.01560 O 0
O15 -0.03920 -0.35270 -0.24140 1.00000 0.01590 O 0
O16 0.11200 0.42400 -0.17130 1.00000 0.01660 O 0
O17 0.13180 0.16290 -0.24900 1.00000 0.02100 O 0
O18 0.75100 0.39190 -0.18510 1.00000 0.01620 O 0
O19 0.33400 -0.32690 0.00290 1.00000 0.02600 O 0
F1 -0.15990 -0.20600 -0.41900 1.00000 0.02630 F 0
NaA1 -0.08140 -0.10220 -0.20830 0.64000 0.02910 Na 0
KA1a -0.05760 -0.07450 -0.14810 0.16000 0.03400 K 0
KA2 0.82430 0.03240 -0.00170 0.05000 0.03000 K 0
KA2a 0.67010 -0.01790 -0.00610 0.18000 0.08630 K 0
Wat1 0.98450 0.33040 0.00370 0.63000 0.06890 O 2
Wat2 0.71240 -0.32030 0.00150 0.60000 0.11380 O 2
Wat3 0.00000 0.00000 0.00000 1.00000 0.33210 O 2

loop_
_cod_changelog_entry_id
_cod_changelog_entry_author
_cod_changelog_entry_date
_cod_changelog_entry_text
1
;cod-tools version 3.8.0
Id: cif_guess_AMCSD_atom_types 9581 2023-05-17 12:35:41Z saulius
;
2023-05-18T11:38:22+03:00
;Derived atom types and hydrogen counts
from atom names that follow the AMCSD naming convention
(Wat == water, O-H == hydroxyl).
;

loop_
_cod_related_entry_id
_cod_related_entry_database
_cod_related_entry_code
1 AMCSD 0005720
